data_2206147
loop_
_publ_author_name
'Park, Young Ja'
'Bae, Jinmi'
'Lah, Myoung Soo'

_publ_section_title
;
 Cholesteryl isobutylcarbonate
;
_journal_issue 7
_journal_name_full 'Acta Crystallographica Section E'
_journal_page_first o2312
_journal_page_last o2314
_journal_paper_doi 10.1107/S1600536805020118
_journal_volume 61
_journal_year 2005
_chemical_formula_iupac 'C32 H54 O3'
_chemical_formula_moiety 'C32 H54 O3'
_chemical_formula_sum 'C32 H54 O3'
_chemical_formula_weight 486.75
_chemical_melting_point 98.9
_chemical_name_systematic
;
 Cholesteryl isobutylcarbonate
;
_space_group_IT_number 4
_symmetry_cell_setting monoclinic
_symmetry_space_group_name_Hall 'P 2yb'
_symmetry_space_group_name_H-M 'P 1 21 1'
_atom_sites_solution_hydrogens geom
_atom_sites_solution_primary direct
_atom_sites_solution_secondary difmap
_audit_creation_method SHELXL-97
_cell_angle_alpha 90.00
_cell_angle_beta 97.984(3)
_cell_angle_gamma 90.00
_cell_formula_units_Z 4
_cell_length_a 15.005(3)
_cell_length_b 10.2992(19)
_cell_length_c 19.602(4)
_cell_measurement_reflns_used 4364
_cell_measurement_temperature 173(2)
_cell_measurement_theta_max 28.138
_cell_measurement_theta_min 2.406
_cell_volume 2999.9(10)
_computing_cell_refinement 'SAINT-Plus (Bruker, 1999)'
_computing_data_collection 'SMART (Bruker, 1999)'
_computing_data_reduction SAINT-Plus
_computing_molecular_graphics 'ORTEPIII (Burnett & Johnson, 1996)'
_computing_publication_material SHELXL97
_computing_structure_refinement 'SHELXL97 (Sheldrick, 1997)'
_computing_structure_solution 'SHELXS97 (Sheldrick, 1997)'
_diffrn_ambient_temperature 173(2)
_diffrn_measured_fraction_theta_full 0.981
_diffrn_measured_fraction_theta_max 0.981
_diffrn_measurement_device_type 'Bruker SMART CCD area-detector'
_diffrn_measurement_method \w
_diffrn_radiation_monochromator graphite
_diffrn_radiation_source 'fine-focus sealed tube'
_diffrn_radiation_type MoK\a
_diffrn_radiation_wavelength 0.71073
_diffrn_reflns_av_R_equivalents 0.0355
_diffrn_reflns_av_sigmaI/netI 0.0465
_diffrn_reflns_limit_h_max 19
_diffrn_reflns_limit_h_min -9
_diffrn_reflns_limit_k_max 13
_diffrn_reflns_limit_k_min -13
_diffrn_reflns_limit_l_max 25
_diffrn_reflns_limit_l_min -24
_diffrn_reflns_number 16321
_diffrn_reflns_theta_full 27.00
_diffrn_reflns_theta_max 27.00
_diffrn_reflns_theta_min 1.61
_diffrn_standards_number 0
_exptl_absorpt_coefficient_mu 0.067
_exptl_absorpt_correction_type none
_exptl_absorpt_process_details '(SADABS; Bruker, 1999)'
_exptl_crystal_colour colorless
_exptl_crystal_density_diffrn 1.078
_exptl_crystal_density_method 'not measured'
_exptl_crystal_description block
_exptl_crystal_F_000 1080
_exptl_crystal_size_max 0.75
_exptl_crystal_size_mid 0.65
_exptl_crystal_size_min 0.43
_refine_diff_density_max 0.312
_refine_diff_density_min -0.216
_refine_ls_extinction_coef 0.0021(9)
_refine_ls_extinction_expression Fc^*^=kFc[1+0.001xFc^2^\l^3^/sin(2\q)]^-1/4^
_refine_ls_extinction_method SHELXL97
_refine_ls_goodness_of_fit_ref 1.037
_refine_ls_hydrogen_treatment constr
_refine_ls_matrix_type full
_refine_ls_number_parameters 788
_refine_ls_number_reflns 6790
_refine_ls_number_restraints 68
_refine_ls_restrained_S_all 1.042
_refine_ls_R_factor_all 0.0752
_refine_ls_R_factor_gt 0.0578
_refine_ls_shift/su_max 0.003
_refine_ls_shift/su_mean 0.000
_refine_ls_structure_factor_coef Fsqd
_refine_ls_weighting_details 'w = 1/[\s^2^(Fo^2^)+(0.1004P)^2^+0.2345P] where P = (Fo^2^+2Fc^2^)/3'
_refine_ls_weighting_scheme calc
_refine_ls_wR_factor_gt 0.1543
_refine_ls_wR_factor_ref 0.1689
_reflns_number_gt 5207
_reflns_number_total 6790
_reflns_threshold_expression I>2\s(I)
_cod_data_source_file cf6437.cif
_cod_data_source_block I
_cod_original_cell_volume 3000.0(10)
_cod_original_sg_symbol_H-M 'P 21'
_cod_database_code 2206147
_cod_database_fobs_code 2206147

loop_
_symmetry_equiv_pos_as_xyz
'x, y, z'
'-x, y+1/2, -z'

loop_
_atom_site_label
_atom_site_fract_x
_atom_site_fract_y
_atom_site_fract_z
_atom_site_U_iso_or_equiv
_atom_site_adp_type
_atom_site_calc_flag
_atom_site_refinement_flags
_atom_site_occupancy
_atom_site_disorder_assembly
_atom_site_disorder_group
_atom_site_type_symbol
C1A 0.61671(18) 0.6108(4) 0.32520(13) 0.0473(7) Uani d . 1 . . C
H1A 0.6360 0.6848 0.3560 0.057 Uiso calc R 1 . . H
H1B 0.6466 0.5317 0.3460 0.057 Uiso calc R 1 . . H
C2A 0.6480(2) 0.6349(4) 0.25461(15) 0.0551(8) Uani d . 1 . . C
H2A 0.6214 0.7168 0.2346 0.066 Uiso calc R 1 . . H
H2B 0.7143 0.6435 0.2605 0.066 Uiso calc R 1 . . H
C3A 0.6193(2) 0.5236(4) 0.20670(14) 0.0587(9) Uani d D 1 . . C
H3A 0.6490 0.4418 0.2255 0.070 Uiso calc R 1 . . H
C4A 0.5184(2) 0.5066(4) 0.19699(13) 0.0530(8) Uani d . 1 . . C
H4A 0.5021 0.4282 0.1687 0.064 Uiso calc R 1 . . H
H4B 0.4897 0.5824 0.1718 0.064 Uiso calc R 1 . . H
C5A 0.48249(18) 0.4931(3) 0.26555(12) 0.0451(7) Uani d . 1 . . C
C6A 0.4269(2) 0.3968(3) 0.27451(14) 0.0490(7) Uani d . 1 . . C
H6A 0.4133 0.3361 0.2380 0.059 Uiso calc R 1 . . H
C7A 0.3840(2) 0.3768(3) 0.33807(14) 0.0484(7) Uani d . 1 . . C
H7A 0.4116 0.3004 0.3633 0.058 Uiso calc R 1 . . H
H7B 0.3192 0.3583 0.3247 0.058 Uiso calc R 1 . . H
C8A 0.39423(17) 0.4951(3) 0.38596(12) 0.0386(6) Uani d . 1 . . C
H8A 0.3518 0.5645 0.3660 0.046 Uiso calc R 1 . . H
C9A 0.49105(18) 0.5468(3) 0.39187(12) 0.0392(6) Uani d . 1 . . C
H9A 0.5318 0.4718 0.4059 0.047 Uiso calc R 1 . . H
C10A 0.51365(17) 0.5943(3) 0.32076(12) 0.0422(6) Uani d . 1 . . C
C11A 0.5103(2) 0.6505(3) 0.44908(13) 0.0462(7) Uani d . 1 . . C
H11A 0.5757 0.6688 0.4567 0.055 Uiso calc R 1 . . H
H11B 0.4790 0.7318 0.4330 0.055 Uiso calc R 1 . . H
C12A 0.48042(19) 0.6108(3) 0.51823(13) 0.0461(7) Uani d . 1 . . C
H12A 0.5182 0.5377 0.5382 0.055 Uiso calc R 1 . . H
H12B 0.4897 0.6847 0.5507 0.055 Uiso calc R 1 . . H
C13A 0.38138(18) 0.5701(3) 0.50955(12) 0.0392(6) Uani d . 1 . . C
C14A 0.37185(18) 0.4583(3) 0.45694(13) 0.0409(6) Uani d . 1 . . C
H14A 0.4166 0.3907 0.4755 0.049 Uiso calc R 1 . . H
C15A 0.2791(2) 0.4007(4) 0.46102(15) 0.0541(8) Uani d . 1 . . C
H15A 0.2767 0.3081 0.4473 0.065 Uiso calc R 1 . . H
H15B 0.2317 0.4490 0.4313 0.065 Uiso calc R 1 . . H
C16A 0.2689(2) 0.4163(4) 0.53745(14) 0.0526(7) Uani d . 1 . . C
H16A 0.2700 0.3302 0.5600 0.063 Uiso calc R 1 . . H
H16B 0.2109 0.4589 0.5420 0.063 Uiso calc R 1 . . H
C17A 0.34789(19) 0.5005(3) 0.57184(13) 0.0436(6) Uani d . 1 . . C
H17A 0.3967 0.4398 0.5919 0.052 Uiso calc R 1 . . H
C18A 0.3196(2) 0.6860(3) 0.48636(16) 0.0516(7) Uani d . 1 . . C
H18A 0.3306 0.7148 0.4406 0.077 Uiso calc R 1 . . H
H18B 0.3322 0.7574 0.5193 0.077 Uiso calc R 1 . . H
H18C 0.2565 0.6594 0.4844 0.077 Uiso calc R 1 . . H
C19A 0.4679(2) 0.7250(3) 0.29997(15) 0.0490(7) Uani d . 1 . . C
H19A 0.4044 0.7209 0.3065 0.074 Uiso calc R 1 . . H
H19B 0.4724 0.7429 0.2514 0.074 Uiso calc R 1 . . H
H19C 0.4979 0.7944 0.3287 0.074 Uiso calc R 1 . . H
C20A 0.3206(2) 0.5816(4) 0.63178(15) 0.0537(8) Uani d . 1 . . C
H20A 0.2667 0.6347 0.6137 0.064 Uiso calc R 1 . . H
C21A 0.3944(3) 0.6731(4) 0.66367(19) 0.0770(12) Uani d . 1 . . C
H21A 0.4490 0.6232 0.6793 0.116 Uiso calc R 1 . . H
H21B 0.3746 0.7179 0.7030 0.116 Uiso calc R 1 . . H
H21C 0.4070 0.7371 0.6293 0.116 Uiso calc R 1 . . H
C22A 0.2941(2) 0.4892(4) 0.68778(16) 0.0579(8) Uani d . 1 . . C
H22A 0.2558 0.4194 0.6647 0.069 Uiso calc R 1 . . H
H22B 0.3496 0.4479 0.7113 0.069 Uiso calc R 1 . . H
C23A 0.2449(3) 0.5499(4) 0.7420(2) 0.0755(11) Uani d . 1 . . C
H23A 0.2832 0.6184 0.7663 0.091 Uiso calc R 1 . . H
H23B 0.1893 0.5918 0.7191 0.091 Uiso calc R 1 . . H
C24A 0.2202(3) 0.4531(5) 0.79428(18) 0.0734(11) Uani d . 1 . . C
H24A 0.1794 0.3880 0.7694 0.088 Uiso calc R 1 . . H
H24B 0.2758 0.4070 0.8138 0.088 Uiso calc R 1 . . H
C25A 0.1762(5) 0.5035(7) 0.8531(3) 0.121(2) Uani d . 1 . . C
H25A 0.2118 0.5775 0.8759 0.145 Uiso calc R 1 . . H
C26A 0.1663(5) 0.3977(8) 0.9051(2) 0.135(3) Uani d . 1 . . C
H26A 0.2249 0.3566 0.9193 0.202 Uiso calc R 1 . . H
H26B 0.1234 0.3324 0.8843 0.202 Uiso calc R 1 . . H
H26C 0.1442 0.4355 0.9454 0.202 Uiso calc R 1 . . H
C27A 0.0848(9) 0.5470(11) 0.8259(8) 0.323(12) Uani d . 1 . . C
H27A 0.0826 0.6421 0.8261 0.484 Uiso calc R 1 . . H
H27B 0.0421 0.5128 0.8550 0.484 Uiso calc R 1 . . H
H27C 0.0688 0.5152 0.7787 0.484 Uiso calc R 1 . . H
O3A 0.64283(16) 0.5488(4) 0.13801(11) 0.0753(8) Uani d D 1 . . O
C28A 0.7250(5) 0.5447(11) 0.1249(4) 0.070(3) Uani d PD 0.600(8) A 1 C
C29A 0.8189(5) 0.5683(11) 0.0382(4) 0.090(3) Uani d PD 0.600(8) A 1 C
H29A 0.8291 0.6462 0.0107 0.108 Uiso calc PR 0.600(8) A 1 H
H29B 0.8638 0.5694 0.0803 0.108 Uiso calc PR 0.600(8) A 1 H
C30A 0.8330(9) 0.4494(14) -0.0028(8) 0.133(7) Uani d PD 0.600(8) A 1 C
H30A 0.7881 0.4539 -0.0456 0.160 Uiso calc PR 0.600(8) A 1 H
C31A 0.9244(7) 0.448(2) -0.0261(6) 0.158(10) Uani d PD 0.600(8) A 1 C
H31A 0.9706 0.4651 0.0134 0.237 Uiso calc PR 0.600(8) A 1 H
H31B 0.9271 0.5150 -0.0612 0.237 Uiso calc PR 0.600(8) A 1 H
H31C 0.9352 0.3626 -0.0455 0.237 Uiso calc PR 0.600(8) A 1 H
C32A 0.8133(10) 0.3255(14) 0.0338(6) 0.159(6) Uani d PD 0.600(8) A 1 C
H32A 0.7537 0.3316 0.0487 0.238 Uiso calc PR 0.600(8) A 1 H
H32B 0.8590 0.3128 0.0741 0.238 Uiso calc PR 0.600(8) A 1 H
H32C 0.8144 0.2517 0.0023 0.238 Uiso calc PR 0.600(8) A 1 H
O1A 0.7262(4) 0.5751(9) 0.0586(3) 0.078(2) Uani d PD 0.600(8) A 1 O
O28A 0.7862(3) 0.5149(7) 0.1697(2) 0.079(2) Uani d PD 0.600(8) A 1 O
C28X 0.7172(12) 0.469(2) 0.1326(8) 0.109(8) Uani d PD 0.400(8) A 2 C
C29X 0.8267(11) 0.432(2) 0.0601(8) 0.129(7) Uani d PD 0.400(8) A 2 C
H29C 0.8792 0.4566 0.0939 0.155 Uiso calc PR 0.400(8) A 2 H
H29D 0.8177 0.3368 0.0623 0.155 Uiso calc PR 0.400(8) A 2 H
C30X 0.8391(11) 0.4730(18) -0.0106(5) 0.114(9) Uani d PD 0.400(8) A 2 C
H30B 0.7841 0.4577 -0.0447 0.137 Uiso calc PR 0.400(8) A 2 H
C31X 0.920(2) 0.398(3) -0.0282(18) 0.163(12) Uani d PD 0.400(8) A 2 C
H31D 0.9092 0.3048 -0.0241 0.245 Uiso calc PR 0.400(8) A 2 H
H31E 0.9735 0.4230 0.0036 0.245 Uiso calc PR 0.400(8) A 2 H
H31F 0.9295 0.4183 -0.0756 0.245 Uiso calc PR 0.400(8) A 2 H
C32X 0.8686(17) 0.6136(15) -0.0085(13) 0.172(11) Uani d PD 0.400(8) A 2 C
H32D 0.9161 0.6251 -0.0376 0.258 Uiso calc PR 0.400(8) A 2 H
H32E 0.8916 0.6379 0.0391 0.258 Uiso calc PR 0.400(8) A 2 H
H32F 0.8171 0.6688 -0.0256 0.258 Uiso calc PR 0.400(8) A 2 H
O1X 0.7429(6) 0.5043(14) 0.0734(5) 0.082(3) Uani d PD 0.400(8) A 2 O
O28X 0.7568(11) 0.389(2) 0.1714(8) 0.183(8) Uani d PD 0.400(8) A 2 O
C1B 0.7935(2) 0.1177(5) 0.76079(15) 0.0679(11) Uani d . 1 . . C
H1C 0.7854 0.2016 0.7361 0.082 Uiso calc R 1 . . H
H1D 0.7632 0.0499 0.7301 0.082 Uiso calc R 1 . . H
C2B 0.7476(2) 0.1257(6) 0.82599(16) 0.0792(14) Uani d . 1 . . C
H2C 0.7738 0.1978 0.8557 0.095 Uiso calc R 1 . . H
H2D 0.6825 0.1426 0.8133 0.095 Uiso calc R 1 . . H
C3B 0.7610(2) 0.0028(6) 0.86310(16) 0.0734(12) Uani d . 1 . . C
H3B 0.7343 -0.0692 0.8327 0.088 Uiso calc R 1 . . H
C4B 0.8601(2) -0.0261(4) 0.88663(14) 0.0599(9) Uani d . 1 . . C
H4C 0.8857 0.0408 0.9200 0.072 Uiso calc R 1 . . H
H4D 0.8662 -0.1115 0.9100 0.072 Uiso calc R 1 . . H
C5B 0.91159(19) -0.0272(4) 0.82505(13) 0.0483(7) Uani d . 1 . . C
C6B 0.9677(2) -0.1216(3) 0.81692(14) 0.0518(7) Uani d . 1 . . C
H6B 0.9733 -0.1891 0.8503 0.062 Uiso calc R 1 . . H
C7B 1.0243(2) -0.1325(3) 0.75917(15) 0.0519(7) Uani d . 1 . . C
H7C 1.0020 -0.2062 0.7291 0.062 Uiso calc R 1 . . H
H7D 1.0872 -0.1517 0.7790 0.062 Uiso calc R 1 . . H
C8B 1.02261(17) -0.0097(3) 0.71575(13) 0.0395(6) Uani d . 1 . . C
H8B 1.0651 0.0555 0.7401 0.047 Uiso calc R 1 . . H
C9B 0.92700(17) 0.0469(3) 0.70535(12) 0.0427(6) Uani d . 1 . . C
H9B 0.8863 -0.0249 0.6859 0.051 Uiso calc R 1 . . H
C10B 0.89517(18) 0.0865(4) 0.77513(13) 0.0470(7) Uani d . 1 . . C
C11B 0.9162(2) 0.1566(4) 0.65148(14) 0.0541(8) Uani d . 1 . . C
H11C 0.9501 0.2335 0.6711 0.065 Uiso calc R 1 . . H
H11D 0.8518 0.1811 0.6421 0.065 Uiso calc R 1 . . H
C12B 0.9491(2) 0.1207(3) 0.58284(14) 0.0504(7) Uani d . 1 . . C
H12C 0.9100 0.0518 0.5596 0.060 Uiso calc R 1 . . H
H12D 0.9445 0.1977 0.5523 0.060 Uiso calc R 1 . . H
C13B 1.04646(19) 0.0732(3) 0.59467(13) 0.0416(6) Uani d . 1 . . C
C14B 1.05117(17) -0.0407(3) 0.64579(13) 0.0390(6) Uani d . 1 . . C
H14B 1.0071 -0.1066 0.6241 0.047 Uiso calc R 1 . . H
C15B 1.1442(2) -0.1000(4) 0.64442(15) 0.0537(8) Uani d . 1 . . C
H15C 1.1445 -0.1935 0.6563 0.064 Uiso calc R 1 . . H
H15D 1.1903 -0.0549 0.6770 0.064 Uiso calc R 1 . . H
C16B 1.1614(2) -0.0798(4) 0.56919(15) 0.0591(9) Uani d . 1 . . C
H16C 1.1643 -0.1645 0.5457 0.071 Uiso calc R 1 . . H
H16D 1.2190 -0.0335 0.5680 0.071 Uiso calc R 1 . . H
C17B 1.08169(19) 0.0020(3) 0.53318(13) 0.0431(6) Uani d D 1 . . C
H17B 1.0340 -0.0641 0.5184 0.052 Uiso calc R 1 B 1 H
C18B 1.1097(3) 0.1845(4) 0.62037(17) 0.0592(9) Uani d . 1 . . C
H18D 1.1723 0.1558 0.6222 0.089 Uiso calc R 1 . . H
H18E 1.0987 0.2106 0.6666 0.089 Uiso calc R 1 . . H
H18F 1.0988 0.2585 0.5889 0.089 Uiso calc R 1 . . H
C19B 0.9464(3) 0.2044(4) 0.80687(16) 0.0600(9) Uani d . 1 . . C
H19D 1.0112 0.1881 0.8106 0.090 Uiso calc R 1 . . H
H19E 0.9300 0.2205 0.8528 0.090 Uiso calc R 1 . . H
H19F 0.9309 0.2805 0.7776 0.090 Uiso calc R 1 . . H
C20B 1.0874(5) 0.0827(7) 0.4660(3) 0.0435(16) Uani d PD 0.621(8) C 1 C
H20B 1.1122 0.1705 0.4797 0.052 Uiso calc PR 0.621(8) C 1 H
C21B 0.9951(4) 0.1007(8) 0.4213(3) 0.0646(18) Uani d PD 0.621(8) C 1 C
H21D 0.9705 0.0157 0.4063 0.097 Uiso calc PR 0.621(8) C 1 H
H21E 1.0025 0.1534 0.3808 0.097 Uiso calc PR 0.621(8) C 1 H
H21F 0.9538 0.1447 0.4483 0.097 Uiso calc PR 0.621(8) C 1 H
C22B 1.1516(9) 0.0162(15) 0.4233(5) 0.059(4) Uani d PD 0.621(8) C 1 C
H22C 1.1302 -0.0737 0.4136 0.071 Uiso calc PR 0.621(8) C 1 H
H22D 1.2115 0.0106 0.4516 0.071 Uiso calc PR 0.621(8) C 1 H
C23B 1.1631(5) 0.0809(7) 0.3549(3) 0.0525(15) Uani d PD 0.621(8) C 1 C
H23C 1.1067 0.0707 0.3225 0.063 Uiso calc PR 0.621(8) C 1 H
H23D 1.1734 0.1750 0.3627 0.063 Uiso calc PR 0.621(8) C 1 H
C24B 1.2410(9) 0.0248(14) 0.3219(5) 0.068(4) Uani d PD 0.621(8) C 1 C
H24C 1.2298 -0.0689 0.3134 0.081 Uiso calc PR 0.621(8) C 1 H
H24D 1.2969 0.0329 0.3551 0.081 Uiso calc PR 0.621(8) C 1 H
C25B 1.2565(7) 0.0895(11) 0.2538(4) 0.055(3) Uani d PD 0.621(8) C 1 C
H25B 1.2607 0.1854 0.2616 0.066 Uiso calc PR 0.621(8) C 1 H
C26B 1.3430(5) 0.0451(12) 0.2315(4) 0.085(2) Uani d PD 0.621(8) C 1 C
H26D 1.3519 0.0896 0.1888 0.128 Uiso calc PR 0.621(8) C 1 H
H26E 1.3405 -0.0489 0.2236 0.128 Uiso calc PR 0.621(8) C 1 H
H26F 1.3930 0.0655 0.2676 0.128 Uiso calc PR 0.621(8) C 1 H
C27B 1.1775(5) 0.0637(8) 0.1970(3) 0.074(2) Uani d PD 0.621(8) C 1 C
H27D 1.1671 -0.0301 0.1925 0.111 Uiso calc PR 0.621(8) C 1 H
H27E 1.1917 0.0984 0.1532 0.111 Uiso calc PR 0.621(8) C 1 H
H27F 1.1233 0.1062 0.2089 0.111 Uiso calc PR 0.621(8) C 1 H
C20Y 1.1287(7) 0.0800(11) 0.4809(5) 0.041(2) Uani d PD 0.379(8) C 2 C
H20C 1.1825 0.1263 0.5051 0.050 Uiso calc PR 0.379(8) C 2 H
C21Y 1.0588(9) 0.1777(13) 0.4488(5) 0.077(4) Uani d PD 0.379(8) C 2 C
H21G 1.0049 0.1315 0.4276 0.115 Uiso calc PR 0.379(8) C 2 H
H21H 1.0838 0.2283 0.4136 0.115 Uiso calc PR 0.379(8) C 2 H
H21I 1.0429 0.2363 0.4846 0.115 Uiso calc PR 0.379(8) C 2 H
C22Y 1.1562(14) -0.008(2) 0.4241(7) 0.042(4) Uani d PD 0.379(8) C 2 C
H22E 1.1916 -0.0815 0.4457 0.051 Uiso calc PR 0.379(8) C 2 H
H22F 1.1012 -0.0433 0.3967 0.051 Uiso calc PR 0.379(8) C 2 H
C23Y 1.2115(9) 0.0630(9) 0.3759(5) 0.051(2) Uani d PD 0.379(8) C 2 C
H23E 1.1792 0.1428 0.3585 0.062 Uiso calc PR 0.379(8) C 2 H
H23F 1.2698 0.0895 0.4022 0.062 Uiso calc PR 0.379(8) C 2 H
C24Y 1.2290(18) -0.020(2) 0.3151(9) 0.074(7) Uani d PD 0.379(8) C 2 C
H24E 1.1710 -0.0554 0.2923 0.088 Uiso calc PR 0.379(8) C 2 H
H24F 1.2674 -0.0947 0.3324 0.088 Uiso calc PR 0.379(8) C 2 H
C25Y 1.2750(17) 0.0536(18) 0.2615(10) 0.066(6) Uani d PD 0.379(8) C 2 C
H25C 1.3278 0.1000 0.2873 0.079 Uiso calc PR 0.379(8) C 2 H
C26Y 1.3105(13) -0.0330(15) 0.2106(6) 0.092(5) Uani d PD 0.379(8) C 2 C
H26G 1.3290 0.0195 0.1734 0.138 Uiso calc PR 0.379(8) C 2 H
H26H 1.2634 -0.0940 0.1916 0.138 Uiso calc PR 0.379(8) C 2 H
H26I 1.3624 -0.0815 0.2336 0.138 Uiso calc PR 0.379(8) C 2 H
C27Y 1.2136(7) 0.1565(11) 0.2250(5) 0.058(3) Uani d PD 0.379(8) C 2 C
H27G 1.1982 0.2202 0.2586 0.088 Uiso calc PR 0.379(8) C 2 H
H27H 1.1584 0.1155 0.2022 0.088 Uiso calc PR 0.379(8) C 2 H
H27I 1.2444 0.2003 0.1905 0.088 Uiso calc PR 0.379(8) C 2 H
C28B 0.6660(3) -0.0958(7) 0.93796(19) 0.0837(16) Uani d . 1 . . C
C29B 0.5596(4) -0.1546(8) 1.0087(3) 0.126(2) Uani d . 1 . . C
H29E 0.5928 -0.2180 1.0407 0.151 Uiso calc R 1 . . H
H29F 0.5300 -0.2018 0.9678 0.151 Uiso calc R 1 . . H
C30B 0.4897(4) -0.0828(11) 1.0443(3) 0.150(4) Uani d . 1 . . C
H30C 0.4547 -0.0241 1.0098 0.181 Uiso calc R 1 . . H
C31B 0.4251(4) -0.1911(10) 1.0636(4) 0.167(4) Uani d . 1 . . C
H31G 0.4051 -0.2444 1.0229 0.250 Uiso calc R 1 . . H
H31H 0.3727 -0.1512 1.0800 0.250 Uiso calc R 1 . . H
H31I 0.4568 -0.2459 1.1000 0.250 Uiso calc R 1 . . H
C32B 0.5290(5) -0.0044(19) 1.1022(4) 0.228(8) Uani d . 1 . . C
H32G 0.5706 0.0588 1.0865 0.342 Uiso calc R 1 . . H
H32H 0.5619 -0.0605 1.1374 0.342 Uiso calc R 1 . . H
H32I 0.4812 0.0416 1.1217 0.342 Uiso calc R 1 . . H
O1B 0.6205(2) -0.0575(5) 0.98857(16) 0.1116(14) Uani d . 1 . . O
O3B 0.71389(18) 0.0116(4) 0.92377(13) 0.0912(11) Uani d . 1 . . O
O28B 0.6626(3) -0.1942(5) 0.91004(17) 0.1051(12) Uani d . 1 . . O

loop_
_atom_site_aniso_label
_atom_site_aniso_U_11
_atom_site_aniso_U_22
_atom_site_aniso_U_33
_atom_site_aniso_U_12
_atom_site_aniso_U_13
_atom_site_aniso_U_23
C1A 0.0357(13) 0.071(2) 0.0355(12) -0.0051(14) 0.0065(10) -0.0024(13)
C2A 0.0432(15) 0.083(2) 0.0421(14) -0.0087(16) 0.0152(12) 0.0020(15)
C3A 0.0491(16) 0.094(3) 0.0346(12) 0.0054(18) 0.0113(12) 0.0025(16)
C4A 0.0488(16) 0.077(2) 0.0342(12) -0.0012(16) 0.0092(11) -0.0023(14)
C5A 0.0364(13) 0.0666(19) 0.0317(11) -0.0008(14) 0.0031(10) 0.0012(13)
C6A 0.0487(16) 0.0614(19) 0.0360(13) -0.0080(15) 0.0026(11) -0.0038(13)
C7A 0.0506(16) 0.0535(17) 0.0401(13) -0.0143(14) 0.0031(12) -0.0018(13)
C8A 0.0356(12) 0.0459(14) 0.0343(11) -0.0073(12) 0.0053(10) 0.0004(11)
C9A 0.0368(13) 0.0477(15) 0.0332(11) -0.0052(12) 0.0053(10) -0.0010(11)
C10A 0.0354(13) 0.0598(18) 0.0316(11) -0.0045(13) 0.0053(10) 0.0031(12)
C11A 0.0455(15) 0.0579(18) 0.0371(12) -0.0161(14) 0.0125(11) -0.0059(13)
C12A 0.0471(15) 0.0580(18) 0.0348(12) -0.0112(14) 0.0116(11) -0.0073(12)
C13A 0.0444(14) 0.0421(15) 0.0331(11) -0.0032(12) 0.0127(10) 0.0014(11)
C14A 0.0390(13) 0.0441(15) 0.0402(12) -0.0038(12) 0.0076(11) 0.0017(12)
C15A 0.0498(16) 0.066(2) 0.0478(15) -0.0181(16) 0.0128(13) -0.0026(15)
C16A 0.0522(17) 0.0612(19) 0.0475(15) -0.0105(15) 0.0175(13) 0.0058(14)
C17A 0.0469(15) 0.0477(15) 0.0386(12) -0.0032(13) 0.0139(11) 0.0031(12)
C18A 0.0510(17) 0.0533(17) 0.0531(15) 0.0057(15) 0.0166(13) 0.0067(14)
C19A 0.0462(16) 0.0598(19) 0.0421(13) -0.0005(14) 0.0098(12) 0.0076(13)
C20A 0.0625(18) 0.0570(19) 0.0470(14) -0.0016(16) 0.0259(14) 0.0016(14)
C21A 0.106(3) 0.077(3) 0.0556(18) -0.025(2) 0.040(2) -0.0186(19)
C22A 0.072(2) 0.0619(19) 0.0455(14) -0.0026(18) 0.0273(14) 0.0027(15)
C23A 0.096(3) 0.070(2) 0.072(2) 0.003(2) 0.053(2) -0.0018(19)
C24A 0.078(2) 0.095(3) 0.0535(17) 0.000(2) 0.0314(17) 0.002(2)
C25A 0.155(5) 0.120(4) 0.110(4) -0.038(4) 0.097(4) -0.031(4)
C26A 0.159(6) 0.188(7) 0.070(3) -0.071(6) 0.058(3) -0.014(4)
C27A 0.411(19) 0.215(11) 0.43(2) 0.212(13) 0.348(18) 0.211(13)
O3A 0.0574(13) 0.131(2) 0.0417(10) 0.0016(16) 0.0205(10) -0.0020(14)
C28A 0.048(4) 0.126(8) 0.039(3) -0.002(4) 0.014(3) 0.001(4)
C29A 0.061(4) 0.152(9) 0.062(4) -0.018(5) 0.032(3) -0.005(5)
C30A 0.114(10) 0.178(14) 0.123(11) 0.075(9) 0.075(8) 0.023(9)
C31A 0.059(5) 0.36(3) 0.062(6) -0.001(10) 0.031(5) -0.073(11)
C32A 0.200(15) 0.176(14) 0.092(7) 0.011(11) -0.006(7) -0.067(9)
O1A 0.056(3) 0.143(6) 0.042(2) 0.019(4) 0.024(2) 0.020(3)
O28A 0.042(2) 0.151(6) 0.044(2) 0.016(3) 0.0056(17) -0.017(3)
C28X 0.073(9) 0.19(2) 0.069(8) 0.039(13) 0.048(7) 0.039(12)
C29X 0.106(11) 0.18(2) 0.111(11) 0.022(13) 0.059(9) 0.004(13)
C30X 0.086(11) 0.23(2) 0.027(4) -0.051(13) -0.005(5) -0.053(8)
C31X 0.18(3) 0.16(2) 0.15(3) 0.007(18) 0.04(2) -0.027(19)
C32X 0.22(2) 0.114(13) 0.21(2) -0.010(14) 0.15(2) -0.052(15)
O1X 0.054(4) 0.148(10) 0.048(4) 0.010(6) 0.020(4) -0.014(5)
O28X 0.160(12) 0.24(2) 0.179(12) 0.097(13) 0.121(10) 0.094(13)
C1B 0.0433(16) 0.124(3) 0.0378(13) 0.026(2) 0.0093(12) -0.0037(18)
C2B 0.0464(17) 0.152(4) 0.0418(15) 0.032(2) 0.0143(14) -0.003(2)
C3B 0.0447(16) 0.138(4) 0.0413(15) -0.003(2) 0.0208(13) -0.021(2)
C4B 0.0521(17) 0.094(3) 0.0365(13) -0.0026(19) 0.0173(12) -0.0024(16)
C5B 0.0381(13) 0.077(2) 0.0315(12) -0.0058(15) 0.0093(10) -0.0060(13)
C6B 0.0565(17) 0.064(2) 0.0370(13) -0.0003(16) 0.0135(13) 0.0064(14)
C7B 0.0552(17) 0.0620(19) 0.0413(14) 0.0085(16) 0.0167(13) 0.0041(14)
C8B 0.0327(12) 0.0524(16) 0.0347(11) 0.0001(12) 0.0099(10) -0.0013(12)
C9B 0.0318(13) 0.0647(18) 0.0322(11) 0.0019(13) 0.0070(10) -0.0034(12)
C10B 0.0347(13) 0.075(2) 0.0321(11) 0.0090(14) 0.0070(10) -0.0051(13)
C11B 0.0546(17) 0.072(2) 0.0373(13) 0.0199(16) 0.0116(12) 0.0000(14)
C12B 0.0541(17) 0.0635(19) 0.0355(12) 0.0114(15) 0.0126(12) 0.0036(13)
C13B 0.0427(14) 0.0468(15) 0.0375(12) -0.0047(12) 0.0132(11) -0.0025(12)
C14B 0.0352(12) 0.0456(15) 0.0376(12) -0.0023(12) 0.0103(10) -0.0007(12)
C15B 0.0470(16) 0.073(2) 0.0440(14) 0.0105(16) 0.0151(12) 0.0018(15)
C16B 0.0439(15) 0.091(3) 0.0450(14) 0.0052(17) 0.0169(12) -0.0051(17)
C17B 0.0486(15) 0.0444(15) 0.0401(12) -0.0037(13) 0.0195(11) -0.0032(12)
C18B 0.073(2) 0.0560(19) 0.0544(16) -0.0219(17) 0.0298(16) -0.0134(15)
C19B 0.071(2) 0.067(2) 0.0424(15) 0.0064(18) 0.0102(15) -0.0093(15)
C20B 0.048(4) 0.049(4) 0.038(3) -0.008(4) 0.021(3) -0.007(3)
C21B 0.059(3) 0.092(4) 0.046(3) 0.021(3) 0.019(2) 0.021(3)
C22B 0.050(5) 0.072(7) 0.055(6) 0.002(4) 0.007(4) -0.004(4)
C23B 0.059(4) 0.059(4) 0.043(3) -0.015(3) 0.021(3) -0.008(3)
C24B 0.051(4) 0.113(10) 0.042(4) -0.001(6) 0.016(3) 0.007(5)
C25B 0.072(6) 0.059(7) 0.040(4) -0.026(6) 0.027(4) -0.018(5)
C26B 0.077(5) 0.116(7) 0.072(4) 0.003(5) 0.043(4) 0.009(5)
C27B 0.089(5) 0.091(5) 0.046(3) -0.008(4) 0.021(3) 0.001(3)
C20Y 0.039(5) 0.040(5) 0.048(5) 0.006(5) 0.018(4) 0.008(4)
C21Y 0.091(9) 0.089(8) 0.059(5) 0.057(8) 0.040(6) 0.034(6)
C22Y 0.062(10) 0.049(7) 0.024(6) 0.000(5) 0.035(6) 0.006(4)
C23Y 0.064(6) 0.038(4) 0.056(6) -0.004(5) 0.024(5) 0.000(4)
C24Y 0.097(15) 0.086(12) 0.049(8) 0.021(9) 0.049(9) 0.017(7)
C25Y 0.093(11) 0.053(9) 0.057(7) 0.010(7) 0.031(6) 0.017(6)
C26Y 0.149(14) 0.089(9) 0.055(6) 0.032(9) 0.071(9) 0.018(6)
C27Y 0.060(6) 0.063(7) 0.054(5) 0.006(5) 0.017(4) 0.016(5)
C28B 0.0471(19) 0.161(5) 0.0452(18) 0.017(3) 0.0151(15) 0.013(3)
C29B 0.080(3) 0.200(7) 0.110(4) 0.014(4) 0.057(3) 0.050(5)
C30B 0.069(3) 0.306(11) 0.085(3) 0.015(5) 0.043(3) 0.064(5)
C31B 0.106(5) 0.260(11) 0.151(5) 0.024(6) 0.081(4) 0.099(7)
C32B 0.121(5) 0.47(2) 0.110(5) 0.014(10) 0.062(4) 0.013(10)
O1B 0.0779(18) 0.191(4) 0.0781(17) 0.003(2) 0.0555(15) -0.002(2)
O3B 0.0659(15) 0.159(3) 0.0574(13) -0.014(2) 0.0397(13) -0.0236(18)
O28B 0.115(3) 0.137(3) 0.0735(19) 0.013(3) 0.0499(19) 0.017(2)

loop_
_atom_type_symbol
_atom_type_description
_atom_type_scat_dispersion_real
_atom_type_scat_dispersion_imag
_atom_type_scat_source
C C 0.0033 0.0000 'International Tables Vol C Tables 4.2.6.8 and 6.1.1.4'
H H 0.0000 0.0000 'International Tables Vol C Tables 4.2.6.8 and 6.1.1.4'
O O 0.0106 0.0000 'International Tables Vol C Tables 4.2.6.8 and 6.1.1.4'

loop_
_geom_angle_atom_site_label_1
_geom_angle_atom_site_label_2
_geom_angle_atom_site_label_3
_geom_angle
C2A C1A C10A 113.2(2)
C2A C1A H1A 108.9
C10A C1A H1A 108.9
C2A C1A H1B 108.9
C10A C1A H1B 108.9
H1A C1A H1B 107.8
C3A C2A C1A 110.0(3)
C3A C2A H2A 109.7
C1A C2A H2A 109.7
C3A C2A H2B 109.7
C1A C2A H2B 109.7
H2A C2A H2B 108.2
O3A C3A C2A 110.8(3)
O3A C3A C4A 105.7(2)
C2A C3A C4A 111.2(3)
O3A C3A H3A 109.7
C2A C3A H3A 109.7
C4A C3A H3A 109.7
C3A C4A C5A 111.8(2)
C3A C4A H4A 109.3
C5A C4A H4A 109.3
C3A C4A H4B 109.3
C5A C4A H4B 109.3
H4A C4A H4B 107.9
C6A C5A C4A 119.5(3)
C6A C5A C10A 123.6(2)
C4A C5A C10A 116.9(3)
C5A C6A C7A 124.5(3)
C5A C6A H6A 117.8
C7A C6A H6A 117.8
C6A C7A C8A 112.6(3)
C6A C7A H7A 109.1
C8A C7A H7A 109.1
C6A C7A H7B 109.1
C8A C7A H7B 109.1
H7A C7A H7B 107.8
C14A C8A C7A 110.3(2)
C14A C8A C9A 110.1(2)
C7A C8A C9A 109.6(2)
C14A C8A H8A 109.0
C7A C8A H8A 109.0
C9A C8A H8A 109.0
C8A C9A C11A 111.9(2)
C8A C9A C10A 111.25(19)
C11A C9A C10A 113.0(2)
C8A C9A H9A 106.8
C11A C9A H9A 106.8
C10A C9A H9A 106.8
C5A C10A C19A 109.1(2)
C5A C10A C1A 108.7(2)
C19A C10A C1A 108.9(3)
C5A C10A C9A 109.6(2)
C19A C10A C9A 111.5(2)
C1A C10A C9A 108.9(2)
C12A C11A C9A 114.0(2)
C12A C11A H11A 108.7
C9A C11A H11A 108.7
C12A C11A H11B 108.7
C9A C11A H11B 108.7
H11A C11A H11B 107.6
C13A C12A C11A 111.8(2)
C13A C12A H12A 109.3
C11A C12A H12A 109.3
C13A C12A H12B 109.3
C11A C12A H12B 109.3
H12A C12A H12B 107.9
C12A C13A C14A 106.1(2)
C12A C13A C18A 110.8(2)
C14A C13A C18A 112.7(2)
C12A C13A C17A 116.9(2)
C14A C13A C17A 99.9(2)
C18A C13A C17A 109.9(2)
C8A C14A C15A 117.6(2)
C8A C14A C13A 114.5(2)
C15A C14A C13A 104.9(2)
C8A C14A H14A 106.4
C15A C14A H14A 106.4
C13A C14A H14A 106.4
C14A C15A C16A 103.1(2)
C14A C15A H15A 111.2
C16A C15A H15A 111.2
C14A C15A H15B 111.2
C16A C15A H15B 111.2
H15A C15A H15B 109.1
C15A C16A C17A 108.1(2)
C15A C16A H16A 110.1
C17A C16A H16A 110.1
C15A C16A H16B 110.1
C17A C16A H16B 110.1
H16A C16A H16B 108.4
C20A C17A C16A 111.6(2)
C20A C17A C13A 119.8(3)
C16A C17A C13A 103.1(2)
C20A C17A H17A 107.2
C16A C17A H17A 107.2
C13A C17A H17A 107.2
C13A C18A H18A 109.5
C13A C18A H18B 109.5
H18A C18A H18B 109.5
C13A C18A H18C 109.5
H18A C18A H18C 109.5
H18B C18A H18C 109.5
C10A C19A H19A 109.5
C10A C19A H19B 109.5
H19A C19A H19B 109.5
C10A C19A H19C 109.5
H19A C19A H19C 109.5
H19B C19A H19C 109.5
C21A C20A C17A 113.2(3)
C21A C20A C22A 109.5(3)
C17A C20A C22A 109.2(3)
C21A C20A H20A 108.3
C17A C20A H20A 108.3
C22A C20A H20A 108.3
C20A C21A H21A 109.5
C20A C21A H21B 109.5
H21A C21A H21B 109.5
C20A C21A H21C 109.5
H21A C21A H21C 109.5
H21B C21A H21C 109.5
C23A C22A C20A 116.4(3)
C23A C22A H22A 108.2
C20A C22A H22A 108.2
C23A C22A H22B 108.2
C20A C22A H22B 108.2
H22A C22A H22B 107.4
C24A C23A C22A 113.2(4)
C24A C23A H23A 108.9
C22A C23A H23A 108.9
C24A C23A H23B 108.9
C22A C23A H23B 108.9
H23A C23A H23B 107.8
C25A C24A C23A 118.0(4)
C25A C24A H24A 107.8
C23A C24A H24A 107.8
C25A C24A H24B 107.8
C23A C24A H24B 107.8
H24A C24A H24B 107.2
C27A C25A C24A 108.4(7)
C27A C25A C26A 106.8(5)
C24A C25A C26A 111.4(6)
C27A C25A H25A 110.1
C24A C25A H25A 110.1
C26A C25A H25A 110.1
C25A C26A H26A 109.5
C25A C26A H26B 109.5
H26A C26A H26B 109.5
C25A C26A H26C 109.5
H26A C26A H26C 109.5
H26B C26A H26C 109.5
C25A C27A H27A 109.5
C25A C27A H27B 109.5
H27A C27A H27B 109.5
C25A C27A H27C 109.5
H27A C27A H27C 109.5
H27B C27A H27C 109.5
C28A O3A C3A 122.4(4)
C28X O3A C3A 105.2(6)
O28A C28A O3A 120.6(6)
O28A C28A O1A 130.4(7)
O3A C28A O1A 109.0(6)
C30A C29A O1A 112.8(8)
C30A C29A H29A 109.0
O1A C29A H29A 109.0
C30A C29A H29B 109.0
O1A C29A H29B 109.0
H29A C29A H29B 107.8
C29A C30A C31A 112.0(13)
C29A C30A C32A 112.6(11)
C31A C30A C32A 112.4(13)
C29A C30A H30A 106.4
C31A C30A H30A 106.4
C32A C30A H30A 106.4
C28A O1A C29A 112.6(6)
O28X C28X O1X 124.0(11)
O28X C28X O3A 132.4(10)
O1X C28X O3A 103.5(10)
C30X C29X O1X 103.6(12)
C30X C29X H29C 111.0
O1X C29X H29C 111.0
C30X C29X H29D 111.0
O1X C29X H29D 111.0
H29C C29X H29D 109.0
C29X C30X C32X 108.8(13)
C29X C30X C31X 106.0(16)
C32X C30X C31X 104.6(16)
C29X C30X H30B 112.3
C32X C30X H30B 112.3
C31X C30X H30B 112.3
C30X C31X H31D 109.5
C30X C31X H31E 109.5
H31D C31X H31E 109.5
C30X C31X H31F 109.5
H31D C31X H31F 109.5
H31E C31X H31F 109.5
C30X C32X H32D 109.5
C30X C32X H32E 109.5
H32D C32X H32E 109.5
C30X C32X H32F 109.5
H32D C32X H32F 109.5
H32E C32X H32F 109.5
C28X O1X C29X 111.3(11)
C2B C1B C10B 113.9(2)
C2B C1B H1C 108.8
C10B C1B H1C 108.8
C2B C1B H1D 108.8
C10B C1B H1D 108.8
H1C C1B H1D 107.7
C3B C2B C1B 108.7(3)
C3B C2B H2C 109.9
C1B C2B H2C 109.9
C3B C2B H2D 109.9
C1B C2B H2D 109.9
H2C C2B H2D 108.3
C2B C3B O3B 107.5(4)
C2B C3B C4B 112.4(4)
O3B C3B C4B 109.1(3)
C2B C3B H3B 109.3
O3B C3B H3B 109.3
C4B C3B H3B 109.3
C5B C4B C3B 110.1(2)
C5B C4B H4C 109.6
C3B C4B H4C 109.6
C5B C4B H4D 109.6
C3B C4B H4D 109.6
H4C C4B H4D 108.2
C6B C5B C4B 120.5(3)
C6B C5B C10B 122.8(2)
C4B C5B C10B 116.7(3)
C5B C6B C7B 125.7(3)
C5B C6B H6B 117.1
C7B C6B H6B 117.1
C6B C7B C8B 112.9(3)
C6B C7B H7C 109.0
C8B C7B H7C 109.0
C6B C7B H7D 109.0
C8B C7B H7D 109.0
H7C C7B H7D 107.8
C7B C8B C14B 110.1(2)
C7B C8B C9B 109.4(2)
C14B C8B C9B 109.5(2)
C7B C8B H8B 109.3
C14B C8B H8B 109.3
C9B C8B H8B 109.3
C8B C9B C11B 112.2(2)
C8B C9B C10B 112.1(2)
C11B C9B C10B 113.1(3)
C8B C9B H9B 106.3
C11B C9B H9B 106.3
C10B C9B H9B 106.3
C19B C10B C5B 108.8(2)
C19B C10B C1B 109.7(3)
C5B C10B C1B 110.1(3)
C19B C10B C9B 111.5(2)
C5B C10B C9B 108.7(3)
C1B C10B C9B 108.0(2)
C9B C11B C12B 114.0(3)
C9B C11B H11C 108.8
C12B C11B H11C 108.8
C9B C11B H11D 108.8
C12B C11B H11D 108.8
H11C C11B H11D 107.6
C13B C12B C11B 111.1(2)
C13B C12B H12C 109.4
C11B C12B H12C 109.4
C13B C12B H12D 109.4
C11B C12B H12D 109.4
H12C C12B H12D 108.0
C12B C13B C18B 110.3(3)
C12B C13B C14B 107.4(2)
C18B C13B C14B 112.8(2)
C12B C13B C17B 116.9(2)
C18B C13B C17B 110.2(2)
C14B C13B C17B 98.9(2)
C8B C14B C15B 118.1(2)
C8B C14B C13B 115.6(2)
C15B C14B C13B 104.7(2)
C8B C14B H14B 105.8
C15B C14B H14B 105.8
C13B C14B H14B 105.8
C14B C15B C16B 103.7(2)
C14B C15B H15C 111.0
C16B C15B H15C 111.0
C14B C15B H15D 111.0
C16B C15B H15D 111.0
H15C C15B H15D 109.0
C15B C16B C17B 106.7(2)
C15B C16B H16C 110.4
C17B C16B H16C 110.4
C15B C16B H16D 110.4
C17B C16B H16D 110.4
H16C C16B H16D 108.6
C20Y C17B C16B 101.0(4)
C20Y C17B C13B 120.0(5)
C16B C17B C13B 103.1(2)
C16B C17B C20B 122.8(3)
C13B C17B C20B 117.5(3)
C20Y C17B H17B 122.3
C16B C17B H17B 103.7
C13B C17B H17B 103.7
C20B C17B H17B 103.7
C13B C18B H18D 109.5
C13B C18B H18E 109.5
H18D C18B H18E 109.5
C13B C18B H18F 109.5
H18D C18B H18F 109.5
H18E C18B H18F 109.5
C10B C19B H19D 109.5
C10B C19B H19E 109.5
H19D C19B H19E 109.5
C10B C19B H19F 109.5
H19D C19B H19F 109.5
H19E C19B H19F 109.5
C22B C20B C21B 109.2(6)
C22B C20B C17B 109.6(6)
C21B C20B C17B 113.0(4)
C22B C20B H20B 108.3
C21B C20B H20B 108.3
C17B C20B H20B 108.3
C20B C22B C23B 116.3(9)
C20B C22B H22C 108.2
C23B C22B H22C 108.2
C20B C22B H22D 108.2
C23B C22B H22D 108.2
H22C C22B H22D 107.4
C24B C23B C22B 113.1(8)
C24B C23B H23C 109.0
C22B C23B H23C 109.0
C24B C23B H23D 109.0
C22B C23B H23D 109.0
H23C C23B H23D 107.8
C23B C24B C25B 114.9(9)
C23B C24B H24C 108.5
C25B C24B H24C 108.5
C23B C24B H24D 108.5
C25B C24B H24D 108.5
H24C C24B H24D 107.5
C26B C25B C27B 110.5(7)
C26B C25B C24B 111.2(9)
C27B C25B C24B 111.2(8)
C26B C25B H25B 107.9
C27B C25B H25B 107.9
C24B C25B H25B 107.9
C21Y C20Y C22Y 109.2(11)
C21Y C20Y C17B 105.4(7)
C22Y C20Y C17B 111.6(9)
C21Y C20Y H20C 110.2
C22Y C20Y H20C 110.2
C17B C20Y H20C 110.2
C20Y C21Y H21G 109.5
C20Y C21Y H21H 109.5
H21G C21Y H21H 109.5
C20Y C21Y H21I 109.5
H21G C21Y H21I 109.5
H21H C21Y H21I 109.5
C23Y C22Y C20Y 113.1(13)
C23Y C22Y H22E 109.0
C20Y C22Y H22E 109.0
C23Y C22Y H22F 109.0
C20Y C22Y H22F 109.0
H22E C22Y H22F 107.8
C24Y C23Y C22Y 112.6(11)
C24Y C23Y H23E 109.1
C22Y C23Y H23E 109.1
C24Y C23Y H23F 109.1
C22Y C23Y H23F 109.1
H23E C23Y H23F 107.8
C23Y C24Y C25Y 113.5(15)
C23Y C24Y H24E 108.9
C25Y C24Y H24E 108.9
C23Y C24Y H24F 108.9
C25Y C24Y H24F 108.9
H24E C24Y H24F 107.7
C26Y C25Y C27Y 110.6(14)
C26Y C25Y C24Y 113.4(14)
C27Y C25Y C24Y 111.6(17)
C26Y C25Y H25C 107.0
C27Y C25Y H25C 107.0
C24Y C25Y H25C 107.0
C25Y C26Y H26G 109.5
C25Y C26Y H26H 109.5
H26G C26Y H26H 109.5
C25Y C26Y H26I 109.5
H26G C26Y H26I 109.5
H26H C26Y H26I 109.5
C25Y C27Y H27G 109.5
C25Y C27Y H27H 109.5
H27G C27Y H27H 109.5
C25Y C27Y H27I 109.5
H27G C27Y H27I 109.5
H27H C27Y H27I 109.5
O28B C28B O1B 128.2(6)
O28B C28B O3B 127.3(4)
O1B C28B O3B 104.4(6)
O1B C29B C30B 106.8(7)
O1B C29B H29E 110.4
C30B C29B H29E 110.4
O1B C29B H29F 110.4
C30B C29B H29F 110.4
H29E C29B H29F 108.6
C32B C30B C29B 113.3(6)
C32B C30B C31B 114.1(6)
C29B C30B C31B 104.7(8)
C32B C30B H30C 108.2
C29B C30B H30C 108.2
C31B C30B H30C 108.2
C30B C31B H31G 109.5
C30B C31B H31H 109.5
H31G C31B H31H 109.5
C30B C31B H31I 109.5
H31G C31B H31I 109.5
H31H C31B H31I 109.5
C30B C32B H32G 109.5
C30B C32B H32H 109.5
H32G C32B H32H 109.5
C30B C32B H32I 109.5
H32G C32B H32I 109.5
H32H C32B H32I 109.5
C28B O1B C29B 113.9(5)
C28B O3B C3B 116.1(4)

loop_
_geom_bond_atom_site_label_1
_geom_bond_atom_site_label_2
_geom_bond_distance
C1A C2A 1.541(4)
C1A C10A 1.546(4)
C1A H1A 0.990
C1A H1B 0.990
C2A C3A 1.506(5)
C2A H2A 0.990
C2A H2B 0.990
C3A O3A 1.462(3)
C3A C4A 1.510(4)
C3A H3A 1.000
C4A C5A 1.522(3)
C4A H4A 0.990
C4A H4B 0.990
C5A C6A 1.324(4)
C5A C10A 1.528(4)
C6A C7A 1.494(4)
C6A H6A 0.950
C7A C8A 1.532(4)
C7A H7A 0.990
C7A H7B 0.990
C8A C14A 1.524(3)
C8A C9A 1.537(4)
C8A H8A 1.000
C9A C11A 1.546(4)
C9A C10A 1.558(3)
C9A H9A 1.000
C10A C19A 1.540(5)
C11A C12A 1.541(3)
C11A H11A 0.990
C11A H11B 0.990
C12A C13A 1.531(4)
C12A H12A 0.990
C12A H12B 0.990
C13A C14A 1.539(4)
C13A C18A 1.541(4)
C13A C17A 1.558(4)
C14A C15A 1.525(4)
C14A H14A 1.000
C15A C16A 1.535(4)
C15A H15A 0.990
C15A H15B 0.990
C16A C17A 1.545(4)
C16A H16A 0.990
C16A H16B 0.990
C17A C20A 1.543(4)
C17A H17A 1.000
C18A H18A 0.980
C18A H18B 0.980
C18A H18C 0.980
C19A H19A 0.980
C19A H19B 0.980
C19A H19C 0.980
C20A C21A 1.520(5)
C20A C22A 1.546(4)
C20A H20A 1.000
C21A H21A 0.980
C21A H21B 0.980
C21A H21C 0.980
C22A C23A 1.512(4)
C22A H22A 0.990
C22A H22B 0.990
C23A C24A 1.511(5)
C23A H23A 0.990
C23A H23B 0.990
C24A C25A 1.498(5)
C24A H24A 0.990
C24A H24B 0.990
C25A C27A 1.471(14)
C25A C26A 1.514(9)
C25A H25A 1.000
C26A H26A 0.980
C26A H26B 0.980
C26A H26C 0.980
C27A H27A 0.980
C27A H27B 0.980
C27A H27C 0.980
O3A C28A 1.295(8)
O3A C28X 1.405(13)
C28A O28A 1.217(10)
C28A O1A 1.340(8)
C29A C30A 1.496(13)
C29A O1A 1.502(8)
C29A H29A 0.990
C29A H29B 0.990
C30A C31A 1.505(12)
C30A C32A 1.514(15)
C30A H30A 1.000
C31A H31A 0.980
C31A H31B 0.980
C31A H31C 0.980
C32A H32A 0.980
C32A H32B 0.980
C32A H32C 0.980
C28X O28X 1.214(14)
C28X O1X 1.325(13)
C29X C30X 1.485(15)
C29X O1X 1.515(14)
C29X H29C 0.990
C29X H29D 0.990
C30X C32X 1.513(17)
C30X C31X 1.517(17)
C30X H30B 1.000
C31X H31D 0.980
C31X H31E 0.980
C31X H31F 0.980
C32X H32D 0.980
C32X H32E 0.980
C32X H32F 0.980
C1B C2B 1.536(4)
C1B C10B 1.546(4)
C1B H1C 0.990
C1B H1D 0.990
C2B C3B 1.460(7)
C2B H2C 0.990
C2B H2D 0.990
C3B O3B 1.469(3)
C3B C4B 1.524(5)
C3B H3B 1.000
C4B C5B 1.521(4)
C4B H4C 0.990
C4B H4D 0.990
C5B C6B 1.311(5)
C5B C10B 1.523(5)
C6B C7B 1.510(4)
C6B H6B 0.950
C7B C8B 1.523(4)
C7B H7C 0.990
C7B H7D 0.990
C8B C14B 1.526(3)
C8B C9B 1.536(4)
C8B H8B 1.000
C9B C11B 1.540(4)
C9B C10B 1.564(3)
C9B H9B 1.000
C10B C19B 1.523(5)
C11B C12B 1.541(4)
C11B H11C 0.990
C11B H11D 0.990
C12B C13B 1.528(4)
C12B H12C 0.990
C12B H12D 0.990
C13B C18B 1.529(4)
C13B C14B 1.538(4)
C13B C17B 1.565(4)
C14B C15B 1.528(4)
C14B H14B 1.000
C15B C16B 1.546(4)
C15B H15C 0.990
C15B H15D 0.990
C16B C17B 1.550(5)
C16B H16C 0.990
C16B H16D 0.990
C17B C20Y 1.548(9)
C17B C20B 1.570(7)
C17B H17B 1.000
C18B H18D 0.980
C18B H18E 0.980
C18B H18F 0.980
C19B H19D 0.980
C19B H19E 0.980
C19B H19F 0.980
C20B C22B 1.524(11)
C20B C21B 1.544(8)
C20B H20B 1.000
C21B H21D 0.980
C21B H21E 0.980
C21B H21F 0.980
C22B C23B 1.528(11)
C22B H22C 0.990
C22B H22D 0.990
C23B C24B 1.526(12)
C23B H23C 0.990
C23B H23D 0.990
C24B C25B 1.539(11)
C24B H24C 0.990
C24B H24D 0.990
C25B C26B 1.496(11)
C25B C27B 1.532(10)
C25B H25B 1.000
C26B H26D 0.980
C26B H26E 0.980
C26B H26F 0.980
C27B H27D 0.980
C27B H27E 0.980
C27B H27F 0.980
C20Y C21Y 1.524(11)
C20Y C22Y 1.533(15)
C20Y H20C 1.000
C21Y H21G 0.980
C21Y H21H 0.980
C21Y H21I 0.980
C22Y C23Y 1.526(13)
C22Y H22E 0.990
C22Y H22F 0.990
C23Y C24Y 1.521(16)
C23Y H23E 0.990
C23Y H23F 0.990
C24Y C25Y 1.535(17)
C24Y H24E 0.990
C24Y H24F 0.990
C25Y C26Y 1.491(16)
C25Y C27Y 1.517(15)
C25Y H25C 1.000
C26Y H26G 0.980
C26Y H26H 0.980
C26Y H26I 0.980
C27Y H27G 0.980
C27Y H27H 0.980
C27Y H27I 0.980
C28B O28B 1.150(7)
C28B O1B 1.340(5)
C28B O3B 1.368(7)
C29B O1B 1.446(8)
C29B C30B 1.529(9)
C29B H29E 0.990
C29B H29F 0.990
C30B C32B 1.450(15)
C30B C31B 1.559(12)
C30B H30C 1.000
C31B H31G 0.980
C31B H31H 0.980
C31B H31I 0.980
C32B H32G 0.980
C32B H32H 0.980
C32B H32I 0.980

loop_
_geom_torsion_atom_site_label_1
_geom_torsion_atom_site_label_2
_geom_torsion_atom_site_label_3
_geom_torsion_atom_site_label_4
_geom_torsion
_geom_torsion_publ_flag
C10A C1A C2A C3A -58.6(4) ?
C1A C2A C3A O3A 176.1(3) ?
C1A C2A C3A C4A 58.8(4) ?
O3A C3A C4A C5A -174.2(3) ?
C2A C3A C4A C5A -53.9(4) ?
C3A C4A C5A C6A -130.7(3) ?
C3A C4A C5A C10A 49.4(4) ?
C4A C5A C6A C7A -177.1(3) ?
C10A C5A C6A C7A 2.7(5) ?
C5A C6A C7A C8A 12.5(4) ?
C6A C7A C8A C14A -165.3(2) ?
C6A C7A C8A C9A -44.0(3) ?
C14A C8A C9A C11A -48.6(3) ?
C7A C8A C9A C11A -170.0(2) ?
C14A C8A C9A C10A -176.0(2) ?
C7A C8A C9A C10A 62.6(3) ?
C6A C5A C10A C19A -108.0(3) ?
C4A C5A C10A C19A 71.9(3) ?
C6A C5A C10A C1A 133.4(3) ?
C4A C5A C10A C1A -46.8(3) ?
C6A C5A C10A C9A 14.4(4) ?
C4A C5A C10A C9A -165.7(2) ?
C2A C1A C10A C5A 50.8(4) ?
C2A C1A C10A C19A -68.0(3) ?
C2A C1A C10A C9A 170.2(3) ?
C8A C9A C10A C5A -46.4(3) ?
C11A C9A C10A C5A -173.3(2) ?
C8A C9A C10A C19A 74.5(3) ?
C11A C9A C10A C19A -52.3(3) ?
C8A C9A C10A C1A -165.2(3) ?
C11A C9A C10A C1A 67.9(3) ?
C8A C9A C11A C12A 48.2(3) ?
C10A C9A C11A C12A 174.7(2) ?
C9A C11A C12A C13A -53.8(4) ?
C11A C12A C13A C14A 57.2(3) ?
C11A C12A C13A C18A -65.4(3) ?
C11A C12A C13A C17A 167.5(3) ?
C7A C8A C14A C15A -57.1(3) ?
C9A C8A C14A C15A -178.1(3) ?
C7A C8A C14A C13A 179.1(2) ?
C9A C8A C14A C13A 58.1(3) ?
C12A C13A C14A C8A -61.6(3) ?
C18A C13A C14A C8A 59.9(3) ?
C17A C13A C14A C8A 176.5(2) ?
C12A C13A C14A C15A 168.0(2) ?
C18A C13A C14A C15A -70.5(3) ?
C17A C13A C14A C15A 46.1(3) ?
C8A C14A C15A C16A -162.8(3) ?
C13A C14A C15A C16A -34.3(3) ?
C14A C15A C16A C17A 8.7(4) ?
C15A C16A C17A C20A 149.1(3) ?
C15A C16A C17A C13A 19.3(3) ?
C12A C13A C17A C20A 82.5(3) ?
C14A C13A C17A C20A -163.7(3) ?
C18A C13A C17A C20A -45.1(3) ?
C12A C13A C17A C16A -152.9(3) ?
C14A C13A C17A C16A -39.1(3) ?
C18A C13A C17A C16A 79.6(3) ?
C16A C17A C20A C21A -175.8(3) ?
C13A C17A C20A C21A -55.3(4) yes
C16A C17A C20A C22A 61.9(3) ?
C13A C17A C20A C22A -177.6(3) yes
C21A C20A C22A C23A 69.6(4) ?
C17A C20A C22A C23A -165.9(3) yes
C20A C22A C23A C24A 179.2(3) yes
C22A C23A C24A C25A 176.3(5) yes
C23A C24A C25A C27A 69.8(7) yes
C23A C24A C25A C26A -173.0(5) yes
C2A C3A O3A C28A 72.4(7) yes
C4A C3A O3A C28A -167.0(7) ?
C2A C3A O3A C28X 105.5(12) yes
C4A C3A O3A C28X -133.9(12) ?
C28X O3A C28A O28A -65.6(18) ?
C3A O3A C28A O28A 2.5(13) yes
C28X O3A C28A O1A 114(2) ?
C3A O3A C28A O1A -178.4(6) yes
O1A C29A C30A C31A 176.9(11) yes
O1A C29A C30A C32A -55.3(14) yes
O28A C28A O1A C29A 1.0(16) ?
O3A C28A O1A C29A -178.1(8) yes
C30A C29A O1A C28A 103.8(11) yes
C28A O3A C28X O28X 128(5) ?
C3A O3A C28X O28X 2(4) yes
C28A O3A C28X O1X -47.4(10) ?
C3A O3A C28X O1X -173.2(13) yes
O1X C29X C30X C32X 70.6(19) yes
O1X C29X C30X C31X -177.4(18) yes
O28X C28X O1X C29X 1(3) ?
O3A C28X O1X C29X 177.2(16) yes
C30X C29X O1X C28X 174.0(17) yes
C10B C1B C2B C3B -57.4(5) ?
C1B C2B C3B O3B -178.1(3) ?
C1B C2B C3B C4B 61.8(4) ?
C2B C3B C4B C5B -57.2(4) ?
O3B C3B C4B C5B -176.4(4) ?
C3B C4B C5B C6B -132.9(4) ?
C3B C4B C5B C10B 47.9(4) ?
C4B C5B C6B C7B -178.5(3) ?
C10B C5B C6B C7B 0.7(5) ?
C5B C6B C7B C8B 9.8(5) ?
C6B C7B C8B C14B -159.9(2) ?
C6B C7B C8B C9B -39.6(3) ?
C7B C8B C9B C11B -169.7(2) ?
C14B C8B C9B C11B -49.0(3) ?
C7B C8B C9B C10B 61.8(3) ?
C14B C8B C9B C10B -177.5(3) ?
C6B C5B C10B C19B -102.4(3) ?
C4B C5B C10B C19B 76.9(3) ?
C6B C5B C10B C1B 137.3(3) ?
C4B C5B C10B C1B -43.4(3) ?
C6B C5B C10B C9B 19.2(4) ?
C4B C5B C10B C9B -161.5(2) ?
C2B C1B C10B C19B -72.4(5) ?
C2B C1B C10B C5B 47.3(5) ?
C2B C1B C10B C9B 165.8(4) ?
C8B C9B C10B C19B 69.7(3) ?
C11B C9B C10B C19B -58.3(3) ?
C8B C9B C10B C5B -50.2(3) ?
C11B C9B C10B C5B -178.2(2) ?
C8B C9B C10B C1B -169.7(3) ?
C11B C9B C10B C1B 62.3(4) ?
C8B C9B C11B C12B 50.8(4) ?
C10B C9B C11B C12B 178.7(3) ?
C9B C11B C12B C13B -54.7(4) ?
C11B C12B C13B C18B -67.6(3) ?
C11B C12B C13B C14B 55.6(3) ?
C11B C12B C13B C17B 165.5(3) ?
C7B C8B C14B C15B -58.9(3) ?
C9B C8B C14B C15B -179.2(3) ?
C7B C8B C14B C13B 176.1(2) ?
C9B C8B C14B C13B 55.8(3) ?
C12B C13B C14B C8B -59.1(3) ?
C18B C13B C14B C8B 62.7(3) ?
C17B C13B C14B C8B 179.1(2) ?
C12B C13B C14B C15B 169.2(2) ?
C18B C13B C14B C15B -69.0(3) ?
C17B C13B C14B C15B 47.3(3) ?
C8B C14B C15B C16B -163.6(3) ?
C13B C14B C15B C16B -33.3(3) ?
C14B C15B C16B C17B 5.5(4) ?
C15B C16B C17B C20Y 148.2(5) ?
C15B C16B C17B C13B 23.5(3) ?
C15B C16B C17B C20B 159.0(4) ?
C12B C13B C17B C20Y 91.6(6) ?
C18B C13B C17B C20Y -35.3(6) ?
C14B C13B C17B C20Y -153.7(5) ?
C12B C13B C17B C16B -157.3(3) ?
C18B C13B C17B C16B 75.7(3) ?
C14B C13B C17B C16B -42.6(3) ?
C12B C13B C17B C20B 64.3(4) ?
C18B C13B C17B C20B -62.6(4) ?
C14B C13B C17B C20B 179.1(3) ?
C20Y C17B C20B C22B 57.5(15) ?
C16B C17B C20B C22B 30.6(8) ?
C13B C17B C20B C22B 160.2(7) yes
C20Y C17B C20B C21B 179.5(17) ?
C16B C17B C20B C21B 152.5(5) ?
C13B C17B C20B C21B -77.8(6) yes
C21B C20B C22B C23B 54.3(12) ?
C17B C20B C22B C23B 178.5(8) yes
C20B C22B C23B C24B 168.9(10) yes
C22B C23B C24B C25B -178.6(10) yes
C23B C24B C25B C26B 170.1(9) yes
C23B C24B C25B C27B -66.4(12) yes
C16B C17B C20Y C21Y -172.6(7) ?
C13B C17B C20Y C21Y -60.4(9) yes
C20B C17B C20Y C21Y 30.2(11) ?
C16B C17B C20Y C22Y 68.9(11) ?
C13B C17B C20Y C22Y -178.8(9) yes
C20B C17B C20Y C22Y -88.2(18) ?
C21Y C20Y C22Y C23Y 70.0(16) ?
C17B C20Y C22Y C23Y -173.8(11) yes
C20Y C22Y C23Y C24Y -173.3(16) yes
C22Y C23Y C24Y C25Y 173.3(18) yes
C23Y C24Y C25Y C26Y 167.1(19) yes
C23Y C24Y C25Y C27Y -67(2) yes
O1B C29B C30B C32B -56.1(10) yes
O1B C29B C30B C31B 178.9(4) yes
O28B C28B O1B C29B -0.5(7) ?
O3B C28B O1B C29B 175.9(4) yes
C30B C29B O1B C28B -158.8(4) yes
O28B C28B O3B C3B 4.6(7) yes
O1B C28B O3B C3B -171.9(3) yes
C2B C3B O3B C28B 137.3(4) yes
C4B C3B O3B C28B -100.5(4) ?
